data_1553884
loop_
_publ_author_name
'Zang, Wenqing'
'Wei, Yin'
'Shi, Min'

_publ_section_title
;
 Gold(i) catalyzed cascade cyclization: intramolecular two-fold
 nucleophilic addition to vinylidenecyclopropanes (VDCPs)
;
_journal_issue 2
_journal_name_full 'Organic Chemistry Frontiers'
_journal_page_first 197
_journal_paper_doi 10.1039/C7QO00722A
_journal_volume 5
_journal_year 2018
_chemical_formula_sum 'C19 H20 O'
_chemical_formula_weight 264.35
_space_group_crystal_system monoclinic
_space_group_IT_number 14
_space_group_name_Hall '-P 2ybc'
_space_group_name_H-M_alt 'P 1 21/c 1'
_atom_sites_solution_hydrogens geom
_audit_creation_method SHELXL-2013
_audit_update_record
;
2016-12-15 deposited with the CCDC.
2017-09-28 downloaded from the CCDC.
;
_cell_angle_alpha 90
_cell_angle_beta 106.440(4)
_cell_angle_gamma 90
_cell_formula_units_Z 4
_cell_length_a 8.8590(15)
_cell_length_b 21.377(4)
_cell_length_c 8.0979(14)
_cell_measurement_reflns_used 1857
_cell_measurement_temperature 293(2)
_cell_measurement_theta_max 44.587
_cell_measurement_theta_min 5.159
_cell_volume 1470.9(5)
_computing_cell_refinement 'Bruker SMART'
_computing_data_collection 'Bruker SMART'
_computing_data_reduction 'Bruker SHELXTL'
_computing_molecular_graphics 'Bruker SHELXTL'
_computing_publication_material 'Bruker SHELXTL'
_computing_structure_refinement 'SHELXL-2013 (Sheldrick, 2013)'
_computing_structure_solution 'Bruker SHELXTL'
_diffrn_ambient_temperature 293(2)
_diffrn_measured_fraction_theta_full 1.000
_diffrn_measured_fraction_theta_max 1.000
_diffrn_measurement_device_type 'CCD area detector'
_diffrn_measurement_method 'phi and omega scans'
_diffrn_radiation_type MoK\a
_diffrn_radiation_wavelength 0.71073
_diffrn_reflns_av_R_equivalents 0.0363
_diffrn_reflns_av_unetI/netI 0.0381
_diffrn_reflns_Laue_measured_fraction_full 1.000
_diffrn_reflns_Laue_measured_fraction_max 1.000
_diffrn_reflns_limit_h_max 10
_diffrn_reflns_limit_h_min -10
_diffrn_reflns_limit_k_max 25
_diffrn_reflns_limit_k_min -22
_diffrn_reflns_limit_l_max 9
_diffrn_reflns_limit_l_min -9
_diffrn_reflns_number 8405
_diffrn_reflns_point_group_measured_fraction_full 1.000
_diffrn_reflns_point_group_measured_fraction_max 1.000
_diffrn_reflns_theta_full 25.242
_diffrn_reflns_theta_max 25.499
_diffrn_reflns_theta_min 1.905
_exptl_absorpt_coefficient_mu 0.072
_exptl_absorpt_correction_T_max 0.7456
_exptl_absorpt_correction_T_min 0.6405
_exptl_absorpt_correction_type multi-scan
_exptl_absorpt_process_details sadabs
_exptl_crystal_colour colorless
_exptl_crystal_density_diffrn 1.194
_exptl_crystal_description prismatic
_exptl_crystal_F_000 568
_exptl_crystal_size_max 0.200
_exptl_crystal_size_mid 0.160
_exptl_crystal_size_min 0.120
_refine_diff_density_max 0.145
_refine_diff_density_min -0.164
_refine_diff_density_rms 0.044
_refine_ls_extinction_method none
_refine_ls_goodness_of_fit_ref 1.034
_refine_ls_hydrogen_treatment constr
_refine_ls_matrix_type full
_refine_ls_number_parameters 182
_refine_ls_number_reflns 2743
_refine_ls_number_restraints 0
_refine_ls_restrained_S_all 1.034
_refine_ls_R_factor_all 0.0664
_refine_ls_R_factor_gt 0.0449
_refine_ls_shift/su_max 0.000
_refine_ls_shift/su_mean 0.000
_refine_ls_structure_factor_coef Fsqd
_refine_ls_weighting_details 'w=1/[\s^2^(Fo^2^)+(0.0680P)^2^+0.0373P] where P=(Fo^2^+2Fc^2^)/3'
_refine_ls_weighting_scheme calc
_refine_ls_wR_factor_gt 0.1150
_refine_ls_wR_factor_ref 0.1272
_reflns_Friedel_coverage 0.000
_reflns_number_gt 1949
_reflns_number_total 2743
_reflns_threshold_expression 'I > 2\s(I)'
_cod_data_source_file c7qo00722a2.cif
_cod_data_source_block cd16744
_cod_original_cell_volume 1470.9(4)
_cod_original_sg_symbol_H-M 'P 21/c'
_cod_database_code 1553884
_shelx_space_group_comment
; 
The symmetry employed for this shelxl refinement is uniquely defined 
by the following loop, which should always be used as a source of 
symmetry information in preference to the above space-group names. 
They are only intended as comments. 
;
_shelx_estimated_absorpt_t_min 0.986
_shelx_estimated_absorpt_t_max 0.991
_shelxl_version_number 2013-4

loop_
_space_group_symop_operation_xyz
'x, y, z'
'-x, y+1/2, -z+1/2'
'-x, -y, -z'
'x, -y-1/2, z-1/2'

loop_
_atom_site_label
_atom_site_type_symbol
_atom_site_fract_x
_atom_site_fract_y
_atom_site_fract_z
_atom_site_U_iso_or_equiv
_atom_site_adp_type
_atom_site_occupancy
_atom_site_site_symmetry_order
_atom_site_calc_flag
_atom_site_refinement_flags_posn
_atom_site_refinement_flags_adp
O1 O 1.15941(13) 0.53557(7) 0.87528(17) 0.0890(5) Uani 1 1 d . .
C1 C 0.15328(17) 0.63724(7) 0.34821(19) 0.0529(4) Uani 1 1 d . .
C2 C -0.0044(2) 0.64732(8) 0.2534(2) 0.0662(5) Uani 1 1 d . .
H2 H -0.0421 0.6290 0.1454 0.079 Uiso 1 1 calc R U
C3 C -0.1024(2) 0.68266(9) 0.3144(3) 0.0732(5) Uani 1 1 d . .
H3 H -0.2061 0.6885 0.2492 0.088 Uiso 1 1 calc R U
C4 C -0.0473(2) 0.71054(8) 0.4761(3) 0.0710(5) Uani 1 1 d . .
H4 H -0.1147 0.7353 0.5178 0.085 Uiso 1 1 calc R U
C5 C 0.10336(18) 0.70193(7) 0.5734(2) 0.0609(5) Uani 1 1 d . .
H5 H 0.1375 0.7210 0.6807 0.073 Uiso 1 1 calc R U
C6 C 0.20921(17) 0.66462(6) 0.51517(19) 0.0489(4) Uani 1 1 d . .
C7 C 0.36767(17) 0.65235(6) 0.60769(18) 0.0470(4) Uani 1 1 d . .
C8 C 0.46264(17) 0.61596(6) 0.53807(18) 0.0471(4) Uani 1 1 d . .
C9 C 0.40587(19) 0.59011(7) 0.37286(19) 0.0560(4) Uani 1 1 d . .
H9 H 0.4712 0.5659 0.3266 0.067 Uiso 1 1 calc R U
C10 C 0.25448(19) 0.60084(7) 0.2817(2) 0.0595(4) Uani 1 1 d . .
H10 H 0.2166 0.5837 0.1723 0.071 Uiso 1 1 calc R U
C11 C 0.61904(17) 0.61095(7) 0.65895(19) 0.0507(4) Uani 1 1 d . .
C12 C 0.61795(18) 0.64347(7) 0.7993(2) 0.0563(4) Uani 1 1 d . .
H12 H 0.7040 0.6476 0.8961 0.068 Uiso 1 1 calc R U
C13 C 0.46372(18) 0.67170(7) 0.78092(19) 0.0525(4) Uani 1 1 d . .
C14 C 0.4528(2) 0.73511(8) 0.8620(2) 0.0672(5) Uani 1 1 d . .
H14A H 0.5502 0.7548 0.9270 0.081 Uiso 1 1 calc R U
H14B H 0.3723 0.7639 0.7989 0.081 Uiso 1 1 calc R U
C15 C 0.4014(2) 0.67916(9) 0.9353(2) 0.0711(5) Uani 1 1 d . .
H15A H 0.2892 0.6736 0.9176 0.085 Uiso 1 1 calc R U
H15B H 0.4670 0.6645 1.0457 0.085 Uiso 1 1 calc R U
C16 C 0.75119(17) 0.57572(7) 0.6232(2) 0.0560(4) Uani 1 1 d . .
H16A H 0.7762 0.5949 0.5257 0.067 Uiso 1 1 calc R U
H16B H 0.7162 0.5333 0.5903 0.067 Uiso 1 1 calc R U
C17 C 0.89947(17) 0.57276(8) 0.7717(2) 0.0592(4) Uani 1 1 d . .
H17A H 0.9342 0.6150 0.8064 0.071 Uiso 1 1 calc R U
H17B H 0.8759 0.5525 0.8686 0.071 Uiso 1 1 calc R U
C18 C 1.03037(16) 0.53817(7) 0.7289(2) 0.0583(4) Uani 1 1 d . .
H18A H 0.9963 0.4962 0.6906 0.070 Uiso 1 1 calc R U
H18B H 1.0596 0.5594 0.6366 0.070 Uiso 1 1 calc R U
C19 C 1.2905(2) 0.50606(11) 0.8474(3) 0.0947(7) Uani 1 1 d . .
H19A H 1.2609 0.4655 0.7981 0.142 Uiso 1 1 calc R U
H19B H 1.3707 0.5016 0.9550 0.142 Uiso 1 1 calc R U
H19C H 1.3303 0.5308 0.7700 0.142 Uiso 1 1 calc R U

loop_
_atom_site_aniso_label
_atom_site_aniso_U_11
_atom_site_aniso_U_22
_atom_site_aniso_U_33
_atom_site_aniso_U_23
_atom_site_aniso_U_13
_atom_site_aniso_U_12
O1 0.0580(7) 0.1353(12) 0.0693(8) -0.0258(8) 0.0107(6) 0.0171(7)
C1 0.0612(9) 0.0492(9) 0.0460(9) 0.0030(7) 0.0117(8) -0.0087(7)
C2 0.0674(10) 0.0732(11) 0.0509(10) 0.0005(8) 0.0050(9) -0.0113(9)
C3 0.0572(10) 0.0837(13) 0.0707(12) 0.0063(10) 0.0053(10) -0.0027(9)
C4 0.0600(10) 0.0749(12) 0.0751(12) -0.0031(9) 0.0143(10) 0.0046(9)
C5 0.0596(10) 0.0641(10) 0.0581(10) -0.0070(8) 0.0153(8) -0.0013(8)
C6 0.0556(9) 0.0440(8) 0.0477(8) 0.0029(6) 0.0154(7) -0.0074(7)
C7 0.0580(9) 0.0404(8) 0.0433(8) 0.0018(6) 0.0156(7) -0.0039(7)
C8 0.0599(8) 0.0388(7) 0.0439(8) 0.0008(6) 0.0166(7) -0.0038(7)
C9 0.0707(10) 0.0504(9) 0.0498(9) -0.0058(7) 0.0216(8) -0.0025(7)
C10 0.0732(11) 0.0594(10) 0.0434(9) -0.0078(7) 0.0126(8) -0.0105(8)
C11 0.0602(9) 0.0441(8) 0.0492(9) 0.0021(7) 0.0176(7) 0.0005(7)
C12 0.0574(9) 0.0591(9) 0.0485(9) -0.0045(7) 0.0088(7) 0.0029(7)
C13 0.0589(9) 0.0529(9) 0.0453(9) -0.0060(7) 0.0139(8) 0.0008(7)
C14 0.0685(10) 0.0653(11) 0.0652(11) -0.0227(9) 0.0145(9) 0.0034(9)
C15 0.0722(11) 0.0953(14) 0.0466(9) -0.0068(9) 0.0183(9) 0.0072(10)
C16 0.0646(10) 0.0518(9) 0.0540(9) -0.0030(7) 0.0207(8) -0.0004(7)
C17 0.0615(9) 0.0630(10) 0.0554(10) -0.0050(8) 0.0201(8) 0.0018(8)
C18 0.0597(10) 0.0623(10) 0.0542(10) -0.0047(7) 0.0183(8) -0.0006(8)
C19 0.0582(11) 0.1214(17) 0.1048(17) -0.0074(13) 0.0235(11) 0.0156(11)

loop_
_atom_type_symbol
_atom_type_description
_atom_type_scat_dispersion_real
_atom_type_scat_dispersion_imag
_atom_type_scat_source
C C 0.0033 0.0016 'International Tables Vol C Tables 4.2.6.8 and 6.1.1.4'
H H 0.0000 0.0000 'International Tables Vol C Tables 4.2.6.8 and 6.1.1.4'
O O 0.0106 0.0060 'International Tables Vol C Tables 4.2.6.8 and 6.1.1.4'

loop_
_geom_angle_atom_site_label_1
_geom_angle_atom_site_label_2
_geom_angle_atom_site_label_3
_geom_angle
C19 O1 C18 113.57(14)
C10 C1 C2 121.24(15)
C10 C1 C6 120.15(14)
C2 C1 C6 118.61(16)
C3 C2 C1 121.98(16)
C3 C2 H2 119.0
C1 C2 H2 119.0
C2 C3 C4 119.61(16)
C2 C3 H3 120.2
C4 C3 H3 120.2
C5 C4 C3 120.80(18)
C5 C4 H4 119.6
C3 C4 H4 119.6
C4 C5 C6 121.38(16)
C4 C5 H5 119.3
C6 C5 H5 119.3
C5 C6 C7 125.54(14)
C5 C6 C1 117.60(14)
C7 C6 C1 116.85(15)
C8 C7 C6 121.10(13)
C8 C7 C13 106.97(13)
C6 C7 C13 131.92(14)
C7 C8 C9 121.13(14)
C7 C8 C11 109.96(12)
C9 C8 C11 128.90(14)
C10 C9 C8 119.03(16)
C10 C9 H9 120.5
C8 C9 H9 120.5
C9 C10 C1 121.72(14)
C9 C10 H10 119.1
C1 C10 H10 119.1
C12 C11 C8 107.40(14)
C12 C11 C16 128.69(14)
C8 C11 C16 123.90(13)
C11 C12 C13 111.11(14)
C11 C12 H12 124.4
C13 C12 H12 124.4
C12 C13 C7 104.56(13)
C12 C13 C15 120.61(14)
C7 C13 C15 124.56(14)
C12 C13 C14 119.71(13)
C7 C13 C14 124.66(13)
C15 C13 C14 57.75(11)
C15 C14 C13 60.80(11)
C15 C14 H14A 117.7
C13 C14 H14A 117.7
C15 C14 H14B 117.7
C13 C14 H14B 117.7
H14A C14 H14B 114.8
C14 C15 C13 61.45(11)
C14 C15 H15A 117.6
C13 C15 H15A 117.6
C14 C15 H15B 117.6
C13 C15 H15B 117.6
H15A C15 H15B 114.7
C11 C16 C17 114.92(13)
C11 C16 H16A 108.5
C17 C16 H16A 108.5
C11 C16 H16B 108.5
C17 C16 H16B 108.5
H16A C16 H16B 107.5
C18 C17 C16 113.14(13)
C18 C17 H17A 109.0
C16 C17 H17A 109.0
C18 C17 H17B 109.0
C16 C17 H17B 109.0
H17A C17 H17B 107.8
O1 C18 C17 108.98(13)
O1 C18 H18A 109.9
C17 C18 H18A 109.9
O1 C18 H18B 109.9
C17 C18 H18B 109.9
H18A C18 H18B 108.3
O1 C19 H19A 109.5
O1 C19 H19B 109.5
H19A C19 H19B 109.5
O1 C19 H19C 109.5
H19A C19 H19C 109.5
H19B C19 H19C 109.5

loop_
_geom_bond_atom_site_label_1
_geom_bond_atom_site_label_2
_geom_bond_distance
O1 C19 1.395(2)
O1 C18 1.3958(17)
C1 C10 1.404(2)
C1 C2 1.407(2)
C1 C6 1.427(2)
C2 C3 1.345(3)
C2 H2 0.9300
C3 C4 1.395(3)
C3 H3 0.9300
C4 C5 1.357(2)
C4 H4 0.9300
C5 C6 1.410(2)
C5 H5 0.9300
C6 C7 1.416(2)
C7 C8 1.378(2)
C7 C13 1.4790(19)
C8 C9 1.403(2)
C8 C11 1.457(2)
C9 C10 1.355(2)
C9 H9 0.9300
C10 H10 0.9300
C11 C12 1.335(2)
C11 C16 1.488(2)
C12 C13 1.462(2)
C12 H12 0.9300
C13 C15 1.511(2)
C13 C14 1.521(2)
C14 C15 1.464(2)
C14 H14A 0.9700
C14 H14B 0.9700
C15 H15A 0.9700
C15 H15B 0.9700
C16 C17 1.510(2)
C16 H16A 0.9700
C16 H16B 0.9700
C17 C18 1.496(2)
C17 H17A 0.9700
C17 H17B 0.9700
C18 H18A 0.9700
C18 H18B 0.9700
C19 H19A 0.9600
C19 H19B 0.9600
C19 H19C 0.9600

loop_
_geom_torsion_atom_site_label_1
_geom_torsion_atom_site_label_2
_geom_torsion_atom_site_label_3
_geom_torsion_atom_site_label_4
_geom_torsion
C10 C1 C2 C3 -179.20(16)
C6 C1 C2 C3 1.1(2)
C1 C2 C3 C4 0.1(3)
C2 C3 C4 C5 -0.7(3)
C3 C4 C5 C6 -0.1(3)
C4 C5 C6 C7 -179.32(15)
C4 C5 C6 C1 1.4(2)
C10 C1 C6 C5 178.49(14)
C2 C1 C6 C5 -1.8(2)
C10 C1 C6 C7 -0.9(2)
C2 C1 C6 C7 178.80(13)
C5 C6 C7 C8 -178.91(13)
C1 C6 C7 C8 0.4(2)
C5 C6 C7 C13 1.5(3)
C1 C6 C7 C13 -179.21(14)
C6 C7 C8 C9 0.3(2)
C13 C7 C8 C9 -179.95(13)
C6 C7 C8 C11 179.83(12)
C13 C7 C8 C11 -0.46(16)
C7 C8 C9 C10 -0.6(2)
C11 C8 C9 C10 179.98(14)
C8 C9 C10 C1 0.1(2)
C2 C1 C10 C9 -179.04(15)
C6 C1 C10 C9 0.6(2)
C7 C8 C11 C12 0.33(17)
C9 C8 C11 C12 179.77(15)
C7 C8 C11 C16 -179.06(13)
C9 C8 C11 C16 0.4(2)
C8 C11 C12 C13 -0.06(18)
C16 C11 C12 C13 179.30(14)
C11 C12 C13 C7 -0.21(17)
C11 C12 C13 C15 146.35(15)
C11 C12 C13 C14 -145.76(15)
C8 C7 C13 C12 0.41(16)
C6 C7 C13 C12 -179.93(15)
C8 C7 C13 C15 -144.43(15)
C6 C7 C13 C15 35.2(2)
C8 C7 C13 C14 143.73(15)
C6 C7 C13 C14 -36.6(3)
C12 C13 C14 C15 -109.46(17)
C7 C13 C14 C15 112.28(18)
C12 C13 C15 C14 107.91(16)
C7 C13 C15 C14 -112.45(16)
C12 C11 C16 C17 5.0(2)
C8 C11 C16 C17 -175.70(13)
C11 C16 C17 C18 -178.70(13)
C19 O1 C18 C17 -177.83(15)
C16 C17 C18 O1 -177.47(13)
